data_7008083
loop_
_publ_author_name
'Constable, Edwin C.'
'Housecroft, Catherine E.'
'Neuburger, Markus'
'Schaffner, Sylvia'
'Shardlow, Ellen J.'

_publ_section_title
;
 Formation of a [2 + 2]-heterotetranuclear macrocycle from reaction of
 a platina-homoditopic ligand with iron(II).
;
_journal_issue 2
_journal_name_full 'Dalton transactions (Cambridge, England : 2003)'
_journal_page_first 234
_journal_page_last 235
_journal_paper_doi 10.1039/b416621c
_journal_year 2005
_chemical_formula_moiety 'C55.50 H64.00 F12 Fe1 N8 O2 P4 Pt1'
_chemical_formula_sum 'C55.5 H64 F12 Fe N8 O2 P4 Pt'
_chemical_formula_weight 1477.98
_space_group_IT_number 14
_symmetry_cell_setting monoclinic
_symmetry_space_group_name_Hall '-P 2yn'
_symmetry_space_group_name_H-M 'P 1 21/n 1'
_atom_sites_solution_hydrogens geom
_atom_sites_solution_primary direct
_audit_creation_date 04-10-08
_audit_creation_method CRYSTALS_ver_12.24
_cell_angle_alpha 90
_cell_angle_beta 94.6196(7)
_cell_angle_gamma 90
_cell_formula_units_Z 4
_cell_length_a 13.8860(2)
_cell_length_b 18.4187(2)
_cell_length_c 24.1365(3)
_cell_measurement_reflns_used 28395
_cell_measurement_temperature 123
_cell_measurement_theta_max 28
_cell_measurement_theta_min 3
_cell_volume 6153.15(13)
_computing_cell_refinement 'Denzo/Scalepack (Otwinowski & Minor, 1996)'
_computing_data_collection 'COLLECT (Nonius BV, 1997)'
_computing_data_reduction 'Denzo/Scalepack (Otwinowski & Minor, 1996)'
_computing_molecular_graphics 'CAMERON (Watkin et al 1996)'
_computing_publication_material 'CRYSTALS (Betteridge et al 2003)'
_computing_structure_refinement 'CRYSTALS (Betteridge et al 2003)'
_computing_structure_solution 'SIR92 (Altomare et al, 1994)'
_diffrn_ambient_temperature 123
_diffrn_measured_fraction_theta_full 0.998
_diffrn_measured_fraction_theta_max 0.998
_diffrn_measurement_device_type 'Nonius Kappa CCD'
_diffrn_measurement_method '\f & \w scans'
_diffrn_radiation_monochromator graphite
_diffrn_radiation_type 'Mo K\a'
_diffrn_radiation_wavelength 0.71073
_diffrn_reflns_av_R_equivalents 0.076
_diffrn_reflns_limit_h_max 18
_diffrn_reflns_limit_h_min -18
_diffrn_reflns_limit_k_max 24
_diffrn_reflns_limit_k_min -24
_diffrn_reflns_limit_l_max 31
_diffrn_reflns_limit_l_min -31
_diffrn_reflns_number 55770
_diffrn_reflns_theta_full 27.875
_diffrn_reflns_theta_max 27.875
_diffrn_reflns_theta_min 2.943
_diffrn_standards_number 0
_exptl_absorpt_coefficient_mu 2.694
_exptl_absorpt_correction_T_max 0.76
_exptl_absorpt_correction_T_min 0.70
_exptl_absorpt_correction_type multi-scan
_exptl_absorpt_process_details 'Denzo/Scalepack (Otwinowski & Minor, 1996)'
_exptl_crystal_colour purple
_exptl_crystal_density_diffrn 1.595
_exptl_crystal_description plate
_exptl_crystal_F_000 2964
_exptl_crystal_size_max 0.20
_exptl_crystal_size_mid 0.13
_exptl_crystal_size_min 0.10
_refine_diff_density_max 0.98
_refine_diff_density_min -0.66
_refine_ls_extinction_method None
_refine_ls_goodness_of_fit_ref 1.0070
_refine_ls_hydrogen_treatment mixed
_refine_ls_matrix_type full
_refine_ls_number_parameters 901
_refine_ls_number_reflns 9363
_refine_ls_number_restraints 256
_refine_ls_R_factor_all 0.0582
_refine_ls_R_factor_gt 0.0318
_refine_ls_shift/su_max 0.018085
_refine_ls_structure_factor_coef F
_refine_ls_weighting_details
;
p=P(6)*max(Fo^2^,0) + (1-P(6))Fc^2^
Method = SHELXL 97 (Sheldrick, 1997)
W = 1. / [Sigma^2^(F*)+(P(1)p)^2^+P(2)p+P(4)+P(5)Sin(theta) ]
P(i) are:
0.172E-01 0.00 0.00 0.00 0.00 0.333
;
_refine_ls_weighting_scheme calc
_refine_ls_wR_factor_all 0.0391
_refine_ls_wR_factor_gt 0.0346
_refine_ls_wR_factor_ref 0.0346
_reflns_limit_h_max 18
_reflns_limit_h_min -18
_reflns_limit_k_max 24
_reflns_limit_k_min 0
_reflns_limit_l_max 31
_reflns_limit_l_min 0
_reflns_number_gt 9363
_reflns_number_total 14640
_reflns_threshold_expression I>2.00u(I)
_oxford_diffrn_Wilson_B_factor 0.00
_oxford_diffrn_Wilson_scale 0.00
_oxford_refine_ls_scale 0.06457(5)
_oxford_structure_analysis_title ejsPurple_123k
_cod_data_source_file b416621c.txt
_cod_data_source_block ejsPurple_123k
_cod_depositor_comments
;
The following automatic conversions were performed:
'_symmetry_cell_setting' value 'Monoclinic' changed to 'monoclinic'
according to '/home/saulius/struct/CIF-dictionaries/cif_core.dic'
dictionary named 'cif_core.dic' version 2.4.1 from 2010-06-29.

Automatic conversion script
Id: cif_fix_enum 1527 2010-12-29 10:47:43Z saulius 
;
_cod_original_sg_symbol_H-M 'P 21/n'
_cod_original_formula_sum 'C55.50 H64.00 F12 Fe1 N8 O2 P4 Pt1'
_cod_database_code 7008083

loop_
_symmetry_equiv_pos_as_xyz
x,y,z
-x,-y,-z
-x+1/2,y+1/2,-z+1/2
x+1/2,-y+1/2,z+1/2

loop_
_atom_site_label
_atom_site_type_symbol
_atom_site_fract_x
_atom_site_fract_y
_atom_site_fract_z
_atom_site_U_iso_or_equiv
_atom_site_occupancy
_atom_site_adp_type
_atom_site_refinement_flags_posn
_atom_site_refinement_flags_adp
_atom_site_refinement_flags_occupancy
_atom_site_disorder_assembly
_atom_site_disorder_group
_atom_site_attached_hydrogens
Pt1 Pt 0.714941(12) 0.629869(9) 0.692639(6) 0.0322 1.0000 Uani . . . . . .
Fe2 Fe 0.82974(4) 0.24877(3) 0.52000(2) 0.0279 1.0000 Uani . . . . . .
P1 P 0.87044(9) 0.58552(7) 0.70392(5) 0.0436 1.0000 Uani . . . . . .
P2 P 0.56062(9) 0.67465(7) 0.67387(5) 0.0448 1.0000 Uani . . . . . .
N1 N 0.7822(2) 0.34264(18) 0.48916(12) 0.0272 1.0000 Uani . . . . . .
N2 N 0.7570(2) 0.27980(18) 0.57845(12) 0.0280 1.0000 Uani . . . . . .
N3 N 0.8525(2) 0.16438(19) 0.57020(13) 0.0308 1.0000 Uani . . . . . .
N4 N 1.2683(2) 0.80530(18) 0.52657(13) 0.0294 1.0000 Uani . . . . . .
N5 N 1.0922(2) 0.78377(18) 0.53573(13) 0.0291 1.0000 Uani . . . . . .
N6 N 1.0467(2) 0.70652(19) 0.45220(13) 0.0306 1.0000 Uani . . . . . .
O1 O 0.6128(2) 0.34433(15) 0.71132(11) 0.0359 1.0000 Uani . . . . . .
O2 O 0.9252(2) 0.87261(15) 0.65009(12) 0.0420 1.0000 Uani . . . . . .
C1 C 0.8004(3) 0.3723(2) 0.43991(16) 0.0358 1.0000 Uani . . . . . .
C2 C 0.7632(3) 0.4386(3) 0.42231(17) 0.0418 1.0000 Uani . . . . . .
C3 C 0.7065(3) 0.4775(2) 0.45597(18) 0.0418 1.0000 Uani . . . . . .
C4 C 0.6869(3) 0.4473(2) 0.50680(17) 0.0347 1.0000 Uani . . . . . .
C5 C 0.7252(3) 0.3811(2) 0.52234(16) 0.0284 1.0000 Uani . . . . . .
C6 C 0.7110(3) 0.3438(2) 0.57554(15) 0.0265 1.0000 Uani . . . . . .
C7 C 0.6617(3) 0.3699(2) 0.61860(15) 0.0279 1.0000 Uani . . . . . .
C8 C 0.6599(3) 0.3269(2) 0.66645(16) 0.0293 1.0000 Uani . . . . . .
C9 C 0.7094(3) 0.2610(2) 0.66973(16) 0.0302 1.0000 Uani . . . . . .
C10 C 0.7571(3) 0.2384(2) 0.62501(16) 0.0278 1.0000 Uani . . . . . .
C11 C 0.8126(3) 0.1710(2) 0.62035(16) 0.0314 1.0000 Uani . . . . . .
C12 C 0.8261(3) 0.1184(2) 0.66084(17) 0.0384 1.0000 Uani . . . . . .
C13 C 0.8791(3) 0.0569(3) 0.65123(18) 0.0454 1.0000 Uani . . . . . .
C14 C 0.9166(3) 0.0489(2) 0.59972(19) 0.0450 1.0000 Uani . . . . . .
C15 C 0.9020(3) 0.1037(3) 0.56108(18) 0.0424 1.0000 Uani . . . . . .
C16 C 0.5552(3) 0.4098(2) 0.70977(17) 0.0368 1.0000 Uani . . . . . .
C17 C 0.6136(3) 0.4761(3) 0.70943(17) 0.0366 1.0000 Uani . . . . . .
C18 C 0.6558(3) 0.5327(3) 0.70525(17) 0.0355 1.0000 Uani . . . . . .
C19 C 1.3635(3) 0.8107(2) 0.51989(18) 0.0357 1.0000 Uani . . . . . .
C20 C 1.4264(3) 0.8498(3) 0.55556(19) 0.0418 1.0000 Uani . . . . . .
C21 C 1.3909(3) 0.8859(3) 0.60019(19) 0.0448 1.0000 Uani . . . . . .
C22 C 1.2935(3) 0.8806(2) 0.60798(17) 0.0395 1.0000 Uani . . . . . .
C23 C 1.2339(3) 0.8400(2) 0.57105(16) 0.0314 1.0000 Uani . . . . . .
C24 C 1.1305(3) 0.8286(2) 0.57576(16) 0.0315 1.0000 Uani . . . . . .
C25 C 1.0734(3) 0.8583(2) 0.61425(16) 0.0331 1.0000 Uani . . . . . .
C26 C 0.9756(3) 0.8407(2) 0.61073(17) 0.0341 1.0000 Uani . . . . . .
C27 C 0.9355(3) 0.7943(2) 0.56944(17) 0.0339 1.0000 Uani . . . . . .
C28 C 0.9979(3) 0.7672(2) 0.53209(16) 0.0303 1.0000 Uani . . . . . .
C29 C 0.9713(3) 0.7199(2) 0.48328(16) 0.0332 1.0000 Uani . . . . . .
C30 C 0.8800(3) 0.6927(3) 0.46955(18) 0.0450 1.0000 Uani . . . . . .
C31 C 0.8641(3) 0.6499(3) 0.4227(2) 0.0550 1.0000 Uani . . . . . .
C32 C 0.9410(3) 0.6354(3) 0.39118(19) 0.0518 1.0000 Uani . . . . . .
C33 C 1.0299(3) 0.6640(3) 0.40690(17) 0.0389 1.0000 Uani . . . . . .
C34 C 0.8214(4) 0.8607(3) 0.6478(2) 0.0501 1.0000 Uani . . . . . .
C35 C 0.7934(3) 0.7864(3) 0.66189(19) 0.0460 1.0000 Uani . . . . . .
C36 C 0.7667(3) 0.7271(3) 0.67426(17) 0.0377 1.0000 Uani . . . . . .
C37 C 0.9329(4) 0.5942(3) 0.6410(3) 0.0798 1.0000 Uani . . . . . .
C38 C 0.8765(6) 0.5557(4) 0.5904(3) 0.0968 1.0000 Uani . . . . . .
C39 C 0.9483(4) 0.6318(4) 0.7577(3) 0.0845 1.0000 Uani D . . . . .
C40 C 1.0427(6) 0.5997(6) 0.7818(4) 0.0857 0.6500 Uani D . . . . .
C90 C 0.9898(12) 0.6997(7) 0.7313(7) 0.0880 0.3500 Uani D . . . . .
C41 C 0.8828(4) 0.4900(3) 0.7226(2) 0.0624 1.0000 Uani . . . . . .
C42 C 0.8593(4) 0.4747(4) 0.7819(3) 0.0874 1.0000 Uani . . . . . .
C43 C 0.5412(4) 0.7707(3) 0.6881(2) 0.0538 1.0000 Uani . . . . . .
C44 C 0.5577(4) 0.7895(3) 0.7502(2) 0.0562 1.0000 Uani . . . . . .
C45 C 0.5265(4) 0.6664(3) 0.5993(2) 0.0713 1.0000 Uani . . . . . .
C46 C 0.5407(4) 0.5894(3) 0.5782(2) 0.0779 1.0000 Uani . . . . . .
C47 C 0.4641(4) 0.6299(3) 0.7080(3) 0.0821 1.0000 Uani . . . . . .
C48 C 0.3657(5) 0.6674(5) 0.6992(5) 0.1545 1.0000 Uani . . . . . .
P3 P 0.59020(10) 0.71955(10) 0.43995(6) 0.0645 1.0000 Uani . . . . . .
F21 F 0.5953(3) 0.7778(2) 0.48757(17) 0.1115 1.0000 Uani . . . . . .
F22 F 0.5878(3) 0.6579(3) 0.39519(17) 0.1306 1.0000 Uani . . . . . .
F23 F 0.49922(19) 0.6856(2) 0.46615(12) 0.0829 1.0000 Uani . . . . . .
F24 F 0.6805(2) 0.7553(2) 0.41438(14) 0.0894 1.0000 Uani . . . . . .
F25 F 0.5208(3) 0.7654(3) 0.4006(2) 0.1493 1.0000 Uani . . . . . .
F26 F 0.6598(2) 0.6688(2) 0.47917(15) 0.0893 1.0000 Uani . . . . . .
F1 F 1.1631(3) 0.4010(2) 0.74638(18) 0.1262 1.0000 Uani D U . . . .
P4 P 1.2077(2) 0.4774(2) 0.74188(13) 0.0478 0.5000 Uani D U . . . .
F2 F 1.2431(6) 0.5568(3) 0.7431(3) 0.1197 0.5000 Uani D U . . . .
F3 F 1.1215(4) 0.4995(4) 0.6986(3) 0.0784 0.5000 Uani D U . . . .
F4 F 1.2939(4) 0.4552(4) 0.7851(2) 0.0739 0.5000 Uani D U . . . .
F5 F 1.1438(5) 0.4952(4) 0.7917(2) 0.0895 0.5000 Uani D U . . . .
F6 F 1.2700(5) 0.4584(5) 0.6929(2) 0.1066 0.5000 Uani D U . . . .
P5 P 1.2476(2) 0.4491(2) 0.73351(14) 0.0510 0.5000 Uani D U . . . .
F12 F 1.3341(5) 0.4925(4) 0.7154(4) 0.1410 0.5000 Uani D U . . . .
F13 F 1.1754(5) 0.5022(4) 0.6988(3) 0.1027 0.5000 Uani D U . . . .
F14 F 1.3165(4) 0.3959(4) 0.7686(2) 0.0719 0.5000 Uani D U . . . .
F15 F 1.2392(6) 0.4979(4) 0.7857(3) 0.1082 0.5000 Uani D U . . . .
F16 F 1.2536(6) 0.4008(5) 0.6802(2) 0.1161 0.5000 Uani D U . . . .
N7 N 1.1340(6) 0.7167(4) 0.6758(3) 0.0763 0.6500 Uani D U . . . .
C49 C 1.1399(7) 0.7438(5) 0.7197(3) 0.0779 0.6500 Uani D U . . . .
C50 C 1.1439(8) 0.7766(7) 0.7757(4) 0.1001 0.6500 Uani D U . . . .
N8 N 1.4204(11) 0.6965(9) 0.8457(7) 0.0958 0.3500 Uani D U . . . .
C51 C 1.3407(11) 0.7107(11) 0.8261(7) 0.0850 0.3500 Uani D U . . . .
C52 C 1.2451(11) 0.7322(10) 0.7976(7) 0.0768 0.3500 Uani D U . . . .
N9 N 0.3658(15) 0.5665(12) 0.9824(8) 0.0998 0.5000 Uani D U . . . .
C53 C 0.3479(16) 0.5794(16) 0.9343(8) 0.1129 0.5000 Uani D U . . . .
C54 C 0.3280(12) 0.6185(11) 0.8800(7) 0.1196 0.5000 Uani D U . . . .
N10 N 0.3897(13) 0.5405(12) 0.9790(8) 0.1058 0.5000 Uani D U . . . .
C55 C 0.3297(15) 0.5673(16) 0.9485(9) 0.1003 0.5000 Uani D U . . . .
C56 C 0.2659(12) 0.5801(9) 0.8966(6) 0.1028 0.5000 Uani D U . . . .
C60 C 1.1284(19) 0.4920(9) 1.0520(9) 0.1731 0.5000 Uani D U . . . .
C61 C 1.0435(9) 0.5013(6) 1.0142(5) 0.0979 0.5000 Uani D U . . . .
C62 C 0.9595(11) 0.4652(6) 1.0227(6) 0.1043 0.5000 Uani D U . . . .
C63 C 0.8774(10) 0.4755(7) 0.9857(7) 0.1142 0.5000 Uani D U . . . .
C64 C 0.8808(11) 0.5220(8) 0.9404(6) 0.1242 0.5000 Uani D U . . . .
C65 C 0.9651(13) 0.5584(6) 0.9321(5) 0.1214 0.5000 Uani D U . . . .
C66 C 1.0456(10) 0.5478(6) 0.9690(6) 0.1193 0.5000 Uani D U . . . .
H11 H 0.8424 0.3452 0.4153 0.0432 1.0000 Uiso . . . . . .
H21 H 0.7774 0.4584 0.3852 0.0504 1.0000 Uiso . . . . . .
H31 H 0.6801 0.5262 0.4443 0.0499 1.0000 Uiso . . . . . .
H41 H 0.6450 0.4738 0.5319 0.0417 1.0000 Uiso . . . . . .
H71 H 0.6281 0.4179 0.6158 0.0337 1.0000 Uiso . . . . . .
H91 H 0.7103 0.2307 0.7041 0.0365 1.0000 Uiso . . . . . .
H121 H 0.7974 0.1248 0.6972 0.0464 1.0000 Uiso . . . . . .
H131 H 0.8904 0.0188 0.6806 0.0551 1.0000 Uiso . . . . . .
H141 H 0.9535 0.0043 0.5910 0.0548 1.0000 Uiso . . . . . .
H151 H 0.9297 0.0978 0.5244 0.0514 1.0000 Uiso . . . . . .
H161 H 0.5172 0.4107 0.7433 0.0450 1.0000 Uiso . . . . . .
H162 H 0.5099 0.4091 0.6754 0.0450 1.0000 Uiso . . . . . .
H191 H 1.3896 0.7853 0.4877 0.0431 1.0000 Uiso . . . . . .
H201 H 1.4967 0.8521 0.5494 0.0500 1.0000 Uiso . . . . . .
H211 H 1.4350 0.9153 0.6262 0.0532 1.0000 Uiso . . . . . .
H221 H 1.2663 0.9058 0.6400 0.0473 1.0000 Uiso . . . . . .
H251 H 1.1016 0.8918 0.6439 0.0400 1.0000 Uiso . . . . . .
H271 H 0.8654 0.7812 0.5668 0.0412 1.0000 Uiso . . . . . .
H301 H 0.8259 0.7038 0.4932 0.0540 1.0000 Uiso . . . . . .
H311 H 0.7984 0.6298 0.4118 0.0657 1.0000 Uiso . . . . . .
H321 H 0.9315 0.6043 0.3572 0.0621 1.0000 Uiso . . . . . .
H331 H 1.0848 0.6529 0.3839 0.0467 1.0000 Uiso . . . . . .
H341 H 0.7936 0.8948 0.6744 0.0622 1.0000 Uiso . . . . . .
H342 H 0.7936 0.8715 0.6092 0.0622 1.0000 Uiso . . . . . .
H371 H 0.9397 0.6470 0.6322 0.0999 1.0000 Uiso . . . . . .
H372 H 0.9984 0.5718 0.6474 0.0999 1.0000 Uiso . . . . . .
H381 H 0.9129 0.5616 0.5566 0.1177 1.0000 Uiso . . . . . .
H382 H 0.8110 0.5781 0.5836 0.1177 1.0000 Uiso . . . . . .
H383 H 0.8696 0.5029 0.5988 0.1177 1.0000 Uiso . . . . . .
H391 H 0.9080 0.6394 0.7897 0.0991 0.6500 Uiso . . . . . .
H392 H 0.9647 0.6799 0.7416 0.0991 0.6500 Uiso . . . . . .
H891 H 0.9098 0.6462 0.7891 0.0991 0.3500 Uiso . . . . . .
H892 H 1.0020 0.5988 0.7717 0.0991 0.3500 Uiso . . . . . .
H401 H 1.0737 0.6336 0.8104 0.1034 0.6500 Uiso . . . . . .
H402 H 1.0302 0.5519 0.7996 0.1034 0.6500 Uiso . . . . . .
H403 H 1.0868 0.5924 0.7515 0.1034 0.6500 Uiso . . . . . .
H901 H 1.0327 0.7260 0.7598 0.1023 0.3500 Uiso . . . . . .
H902 H 0.9357 0.7322 0.7172 0.1023 0.3500 Uiso . . . . . .
H903 H 1.0280 0.6849 0.6998 0.1023 0.3500 Uiso . . . . . .
H411 H 0.9510 0.4746 0.7184 0.0764 1.0000 Uiso . . . . . .
H412 H 0.8380 0.4610 0.6967 0.0764 1.0000 Uiso . . . . . .
H421 H 0.8673 0.4216 0.7899 0.1069 1.0000 Uiso . . . . . .
H422 H 0.9041 0.5030 0.8083 0.1069 1.0000 Uiso . . . . . .
H423 H 0.7911 0.4893 0.7866 0.1069 1.0000 Uiso . . . . . .
H431 H 0.5869 0.8001 0.6672 0.0635 1.0000 Uiso . . . . . .
H432 H 0.4732 0.7836 0.6749 0.0635 1.0000 Uiso . . . . . .
H441 H 0.5461 0.8426 0.7556 0.0674 1.0000 Uiso . . . . . .
H442 H 0.6257 0.7774 0.7638 0.0674 1.0000 Uiso . . . . . .
H443 H 0.5120 0.7609 0.7716 0.0674 1.0000 Uiso . . . . . .
H451 H 0.5672 0.7004 0.5788 0.0829 1.0000 Uiso . . . . . .
H452 H 0.4569 0.6800 0.5920 0.0829 1.0000 Uiso . . . . . .
H461 H 0.5213 0.5873 0.5374 0.0911 1.0000 Uiso . . . . . .
H462 H 0.6102 0.5754 0.5851 0.0911 1.0000 Uiso . . . . . .
H463 H 0.4999 0.5551 0.5982 0.0911 1.0000 Uiso . . . . . .
H471 H 0.4832 0.6283 0.7488 0.0992 1.0000 Uiso . . . . . .
H472 H 0.4572 0.5793 0.6932 0.0992 1.0000 Uiso . . . . . .
H481 H 0.3171 0.6396 0.7192 0.1847 1.0000 Uiso . . . . . .
H482 H 0.3708 0.7179 0.7142 0.1847 1.0000 Uiso . . . . . .
H483 H 0.3448 0.6690 0.6586 0.1847 1.0000 Uiso . . . . . .
H501 H 1.2017 0.8088 0.7813 0.1204 0.6500 Uiso . . . . . .
H502 H 1.1482 0.7374 0.8044 0.1204 0.6500 Uiso . . . . . .
H503 H 1.0840 0.8059 0.7794 0.1204 0.6500 Uiso . . . . . .
H521 H 1.1920 0.7093 0.8171 0.0935 0.3500 Uiso . . . . . .
H522 H 1.2384 0.7863 0.7990 0.0935 0.3500 Uiso . . . . . .
H523 H 1.2413 0.7158 0.7582 0.0935 0.3500 Uiso . . . . . .
H541 H 0.3156 0.5823 0.8491 0.1404 0.5000 Uiso . . . . . .
H542 H 0.2700 0.6504 0.8815 0.1404 0.5000 Uiso . . . . . .
H543 H 0.3852 0.6490 0.8722 0.1404 0.5000 Uiso . . . . . .
H561 H 0.2220 0.6220 0.9024 0.1212 0.5000 Uiso . . . . . .
H562 H 0.3065 0.5914 0.8653 0.1212 0.5000 Uiso . . . . . .
H563 H 0.2264 0.5357 0.8874 0.1212 0.5000 Uiso . . . . . .
H601 H 1.1823 0.5222 1.0395 0.2025 0.5000 Uiso . . . . . .
H602 H 1.1138 0.5074 1.0903 0.2025 0.5000 Uiso . . . . . .
H603 H 1.1479 0.4396 1.0529 0.2025 0.5000 Uiso . . . . . .
H621 H 0.9567 0.4317 1.0552 0.1284 0.5000 Uiso . . . . . .
H631 H 0.8161 0.4492 0.9918 0.1392 0.5000 Uiso . . . . . .
H641 H 0.8223 0.5289 0.9139 0.1472 0.5000 Uiso . . . . . .
H651 H 0.9683 0.5920 0.8998 0.1466 0.5000 Uiso . . . . . .
H661 H 1.1067 0.5743 0.9630 0.1446 0.5000 Uiso . . . . . .

loop_
_atom_site_aniso_label
_atom_site_aniso_U_11
_atom_site_aniso_U_22
_atom_site_aniso_U_33
_atom_site_aniso_U_23
_atom_site_aniso_U_13
_atom_site_aniso_U_12
Pt1 0.03685(10) 0.03067(10) 0.02980(9) -0.00124(8) 0.00773(7) 0.00085(9)
Fe2 0.0304(3) 0.0306(3) 0.0233(3) 0.0001(3) 0.0064(2) 0.0029(3)
P1 0.0397(7) 0.0384(8) 0.0547(8) 0.0034(6) 0.0176(6) 0.0049(6)
P2 0.0437(7) 0.0390(8) 0.0500(8) -0.0079(6) -0.0067(6) 0.0057(6)
N1 0.0299(18) 0.0310(19) 0.0210(17) 0.0009(15) 0.0033(14) -0.0007(16)
N2 0.0306(18) 0.029(2) 0.0254(18) -0.0009(15) 0.0049(15) 0.0013(16)
N3 0.0353(19) 0.030(2) 0.0274(19) 0.0015(15) 0.0068(15) 0.0041(17)
N4 0.0339(19) 0.029(2) 0.0257(18) -0.0001(15) 0.0027(15) 0.0021(16)
N5 0.0292(19) 0.034(2) 0.0248(18) 0.0028(16) 0.0050(15) 0.0037(16)
N6 0.0296(18) 0.038(2) 0.0245(18) 0.0007(16) 0.0029(15) 0.0018(17)
O1 0.0490(18) 0.0314(17) 0.0296(16) -0.0031(13) 0.0173(14) 0.0000(15)
O2 0.0544(19) 0.0314(17) 0.0443(18) -0.0038(14) 0.0281(15) 0.0013(16)
C1 0.044(2) 0.039(3) 0.025(2) 0.002(2) 0.0072(19) 0.001(2)
C2 0.053(3) 0.044(3) 0.028(2) 0.008(2) 0.007(2) 0.002(2)
C3 0.055(3) 0.033(3) 0.037(3) 0.006(2) 0.001(2) 0.006(2)
C4 0.040(3) 0.032(3) 0.032(2) -0.002(2) 0.003(2) 0.001(2)
C5 0.028(2) 0.029(3) 0.028(2) -0.0033(18) 0.0023(17) -0.0032(19)
C6 0.025(2) 0.029(2) 0.025(2) -0.0020(17) 0.0004(17) -0.0035(19)
C7 0.030(2) 0.026(2) 0.028(2) -0.0021(19) 0.0057(17) 0.0003(19)
C8 0.029(2) 0.032(3) 0.028(2) -0.0043(19) 0.0069(18) -0.004(2)
C9 0.033(2) 0.030(2) 0.028(2) -0.0013(19) 0.0066(18) -0.007(2)
C10 0.029(2) 0.027(2) 0.028(2) 0.0007(18) 0.0036(18) -0.0033(19)
C11 0.033(2) 0.032(3) 0.029(2) 0.0028(19) 0.0047(19) 0.000(2)
C12 0.049(3) 0.039(3) 0.028(2) 0.007(2) 0.008(2) 0.006(2)
C13 0.058(3) 0.038(3) 0.042(3) 0.012(2) 0.013(2) 0.012(2)
C14 0.053(3) 0.037(3) 0.047(3) 0.009(2) 0.016(2) 0.018(2)
C15 0.050(3) 0.043(3) 0.036(3) 0.004(2) 0.012(2) 0.014(2)
C16 0.039(2) 0.036(3) 0.037(3) -0.007(2) 0.014(2) 0.001(2)
C17 0.041(3) 0.040(3) 0.031(2) -0.006(2) 0.014(2) 0.006(2)
C18 0.037(3) 0.036(3) 0.034(2) -0.003(2) 0.010(2) 0.006(2)
C19 0.036(2) 0.030(3) 0.041(3) 0.004(2) 0.008(2) 0.004(2)
C20 0.039(3) 0.039(3) 0.047(3) 0.003(2) 0.002(2) -0.003(2)
C21 0.050(3) 0.044(3) 0.039(3) -0.002(2) -0.004(2) -0.006(2)
C22 0.048(3) 0.036(3) 0.035(2) 0.001(2) 0.003(2) -0.002(2)
C23 0.038(2) 0.029(2) 0.028(2) -0.0002(19) 0.0026(19) 0.006(2)
C24 0.039(2) 0.030(2) 0.025(2) 0.0029(19) 0.0028(19) 0.006(2)
C25 0.044(3) 0.031(3) 0.025(2) -0.0017(18) 0.0066(19) 0.005(2)
C26 0.047(3) 0.029(2) 0.029(2) 0.0083(19) 0.018(2) 0.014(2)
C27 0.035(2) 0.036(3) 0.032(2) 0.010(2) 0.0101(19) 0.007(2)
C28 0.032(2) 0.033(2) 0.027(2) 0.0063(19) 0.0064(19) 0.004(2)
C29 0.034(2) 0.038(3) 0.028(2) 0.002(2) 0.0044(19) 0.005(2)
C30 0.029(2) 0.071(4) 0.035(3) -0.006(2) 0.003(2) 0.002(2)
C31 0.037(3) 0.076(4) 0.052(3) -0.012(3) 0.000(2) -0.008(3)
C32 0.041(3) 0.076(4) 0.038(3) -0.019(3) 0.003(2) -0.003(3)
C33 0.038(3) 0.050(3) 0.029(2) -0.008(2) 0.003(2) 0.001(2)
C34 0.056(3) 0.037(3) 0.063(3) -0.001(2) 0.038(3) 0.003(2)
C35 0.058(3) 0.041(3) 0.043(3) -0.007(2) 0.029(2) 0.000(3)
C36 0.041(3) 0.040(3) 0.034(2) -0.004(2) 0.014(2) 0.003(2)
C37 0.079(4) 0.061(4) 0.110(5) 0.027(4) 0.070(4) 0.021(3)
C38 0.146(7) 0.098(6) 0.050(4) -0.008(4) 0.032(4) 0.032(5)
C39 0.058(4) 0.065(4) 0.125(6) -0.008(4) -0.025(4) 0.012(3)
C40 0.058(6) 0.103(8) 0.098(7) 0.000(6) 0.014(5) 0.011(6)
C90 0.089(13) 0.056(12) 0.111(15) -0.034(11) -0.043(12) 0.028(10)
C41 0.053(3) 0.050(3) 0.088(4) 0.020(3) 0.028(3) 0.012(3)
C42 0.075(4) 0.093(5) 0.099(5) 0.052(4) 0.037(4) 0.037(4)
C43 0.055(3) 0.047(3) 0.056(3) -0.008(3) -0.011(3) 0.014(3)
C44 0.059(3) 0.045(3) 0.064(3) -0.013(3) 0.003(3) 0.009(3)
C45 0.084(4) 0.063(4) 0.061(4) -0.022(3) -0.035(3) 0.021(3)
C46 0.086(4) 0.069(4) 0.072(4) -0.031(3) -0.033(3) 0.016(4)
C47 0.033(3) 0.052(4) 0.163(6) -0.012(4) 0.017(3) 0.006(3)
C48 0.049(4) 0.092(6) 0.321(13) -0.065(8) 0.005(6) 0.001(4)
P3 0.0397(8) 0.0941(13) 0.0599(9) -0.0208(9) 0.0042(7) 0.0038(8)
F21 0.121(3) 0.099(3) 0.119(3) -0.049(3) 0.033(3) -0.013(3)
F22 0.122(3) 0.167(4) 0.107(3) -0.076(3) 0.034(3) -0.033(3)
F23 0.0367(16) 0.142(3) 0.070(2) -0.009(2) 0.0058(15) -0.0009(19)
F24 0.058(2) 0.116(3) 0.097(3) 0.003(2) 0.0181(18) -0.008(2)
F25 0.069(2) 0.216(6) 0.161(4) 0.106(4) -0.002(3) 0.018(3)
F26 0.0407(17) 0.112(3) 0.115(3) 0.013(2) 0.0034(18) 0.0068(19)
F1 0.101(3) 0.114(3) 0.158(4) 0.037(3) -0.024(3) -0.045(3)
P4 0.055(2) 0.056(2) 0.0307(18) 0.0082(16) -0.0056(16) -0.0033(17)
F2 0.149(7) 0.060(5) 0.147(7) 0.026(5) -0.009(6) -0.035(5)
F3 0.076(5) 0.103(6) 0.052(4) -0.006(4) -0.020(4) 0.031(5)
F4 0.054(4) 0.109(7) 0.054(4) 0.038(4) -0.019(3) -0.003(4)
F5 0.081(5) 0.140(7) 0.049(4) 0.026(4) 0.015(3) 0.032(5)
F6 0.153(8) 0.139(9) 0.029(4) 0.027(5) 0.018(5) 0.079(8)
P5 0.054(2) 0.069(3) 0.0308(19) 0.0080(16) 0.0091(16) 0.0065(17)
F12 0.110(7) 0.113(7) 0.209(10) 0.053(7) 0.068(7) -0.027(6)
F13 0.112(7) 0.146(8) 0.056(5) 0.056(5) 0.042(5) 0.064(7)
F14 0.076(4) 0.090(5) 0.047(4) 0.008(4) -0.009(3) 0.020(4)
F15 0.139(8) 0.103(7) 0.076(5) -0.031(5) -0.033(6) 0.043(6)
F16 0.129(6) 0.149(8) 0.065(5) -0.041(5) -0.026(4) 0.073(6)
N7 0.090(5) 0.079(6) 0.063(5) 0.018(4) 0.019(4) 0.015(5)
C49 0.093(6) 0.083(6) 0.059(5) 0.014(5) 0.019(5) 0.011(5)
C50 0.113(7) 0.111(7) 0.076(6) -0.017(6) 0.013(6) -0.011(6)
N8 0.097(10) 0.087(11) 0.103(11) -0.011(9) 0.003(9) 0.017(10)
C51 0.084(9) 0.085(10) 0.089(10) -0.010(8) 0.024(8) 0.017(9)
C52 0.073(9) 0.077(10) 0.084(10) -0.008(8) 0.027(8) 0.022(9)
N9 0.066(10) 0.099(13) 0.135(11) -0.011(11) 0.010(10) 0.010(8)
C53 0.072(9) 0.145(14) 0.120(11) -0.055(11) 0.000(10) 0.017(9)
C54 0.086(9) 0.146(14) 0.122(10) -0.057(10) -0.019(10) 0.022(9)
N10 0.080(11) 0.115(14) 0.127(11) 0.052(10) 0.034(8) 0.017(9)
C55 0.099(11) 0.096(10) 0.103(11) -0.002(9) -0.012(8) 0.002(9)
C56 0.109(10) 0.091(10) 0.103(10) -0.016(8) -0.021(8) 0.007(8)
C60 0.18(2) 0.16(2) 0.16(2) -0.048(19) -0.074(16) 0.05(2)
C61 0.088(8) 0.083(11) 0.121(12) -0.039(8) 0.002(9) -0.007(9)
C62 0.115(11) 0.071(12) 0.135(15) -0.013(12) 0.058(11) -0.009(11)
C63 0.103(11) 0.082(11) 0.164(14) -0.054(10) 0.045(10) -0.008(10)
C64 0.131(15) 0.117(15) 0.120(14) -0.055(11) -0.015(13) 0.046(12)
C65 0.158(14) 0.094(12) 0.115(12) -0.049(10) 0.030(10) 0.039(11)
C66 0.163(16) 0.083(12) 0.116(13) -0.036(10) 0.035(11) 0.017(13)

loop_
_atom_type_symbol
_atom_type_scat_dispersion_real
_atom_type_scat_dispersion_imag
_atom_type_scat_Cromer_Mann_a1
_atom_type_scat_Cromer_Mann_b1
_atom_type_scat_Cromer_Mann_a2
_atom_type_scat_Cromer_Mann_b2
_atom_type_scat_Cromer_Mann_a3
_atom_type_scat_Cromer_Mann_b3
_atom_type_scat_Cromer_Mann_a4
_atom_type_scat_Cromer_Mann_b4
_atom_type_scat_Cromer_Mann_c
_atom_type_scat_source
C 0.0033 0.0016 2.3100 20.8439 1.0200 10.2075 1.5886 0.5687 0.8650 51.6512 0.2156 'International Tables Vol C 4.2.6.8 and 6.1.1.4'
H 0.0000 0.0000 0.4930 10.5109 0.3229 26.1257 0.1402 3.1424 0.0408 57.7998 0.0030 'International Tables Vol C 4.2.6.8 and 6.1.1.4'
Pt -1.7033 8.3905 27.0059 1.5129 17.7639 8.8117 15.7131 0.4246 5.7837 38.6103 11.6883 'International Tables Vol C 4.2.6.8 and 6.1.1.4'
Fe 0.3463 0.8444 11.7695 4.7611 7.3573 0.3072 3.5222 15.3535 2.3045 76.8805 1.0369 'International Tables Vol C 4.2.6.8 and 6.1.1.4'
N 0.0061 0.0033 12.2126 0.0057 3.1322 9.8933 2.0125 28.9975 1.1663 0.5826 -11.5290 'International Tables Vol C 4.2.6.8 and 6.1.1.4'
O 0.0106 0.0060 3.0485 13.2771 2.2868 5.7011 1.5463 0.3239 0.8670 32.9089 0.2508 'International Tables Vol C 4.2.6.8 and 6.1.1.4'
P 0.1023 0.0942 6.4345 1.9067 4.1791 27.1570 1.7800 0.5260 1.4908 68.1645 1.1149 'International Tables Vol C 4.2.6.8 and 6.1.1.4'
F 0.0171 0.0103 3.5392 10.2825 2.6412 4.2944 1.5170 0.2615 1.0243 26.1476 0.2776 'International Tables Vol C 4.2.6.8 and 6.1.1.4'

loop_
_geom_angle_atom_site_label_1
_geom_angle_site_symmetry_1
_geom_angle_atom_site_label_2
_geom_angle_site_symmetry_2
_geom_angle_atom_site_label_3
_geom_angle_site_symmetry_3
_geom_angle
_geom_angle_publ_flag
P1 . Pt1 . P2 . 175.45(4) yes
P1 . Pt1 . C18 . 93.28(12) yes
P2 . Pt1 . C18 . 87.90(12) yes
P1 . Pt1 . C36 . 89.64(13) yes
P2 . Pt1 . C36 . 88.90(13) yes
C18 . Pt1 . C36 . 175.23(17) yes
N6 2_766 Fe2 . N4 2_766 161.82(13) yes
N6 2_766 Fe2 . N5 2_766 80.88(14) yes
N4 2_766 Fe2 . N5 2_766 80.96(14) yes
N6 2_766 Fe2 . N1 . 91.02(14) yes
N4 2_766 Fe2 . N1 . 91.89(13) yes
N5 2_766 Fe2 . N1 . 101.69(13) yes
N6 2_766 Fe2 . N2 . 97.04(13) yes
N4 2_766 Fe2 . N2 . 101.14(13) yes
N5 2_766 Fe2 . N2 . 177.00(14) yes
N1 . Fe2 . N2 . 80.45(13) yes
N6 2_766 Fe2 . N3 . 91.60(14) yes
N4 2_766 Fe2 . N3 . 91.22(14) yes
N5 2_766 Fe2 . N3 . 96.54(14) yes
N1 . Fe2 . N3 . 161.77(13) yes
N2 . Fe2 . N3 . 81.33(14) yes
Pt1 . P1 . C37 . 112.1(2) yes
Pt1 . P1 . C39 . 114.4(2) yes
C37 . P1 . C39 . 104.9(3) yes
Pt1 . P1 . C41 . 116.15(17) yes
C37 . P1 . C41 . 104.5(3) yes
C39 . P1 . C41 . 103.7(3) yes
Pt1 . P2 . C43 . 117.28(16) yes
Pt1 . P2 . C45 . 109.04(19) yes
C43 . P2 . C45 . 103.6(2) yes
Pt1 . P2 . C47 . 117.0(2) yes
C43 . P2 . C47 . 103.1(2) yes
C45 . P2 . C47 . 105.4(3) yes
Fe2 . N1 . C1 . 127.2(3) yes
Fe2 . N1 . C5 . 115.1(2) yes
C1 . N1 . C5 . 117.6(3) yes
Fe2 . N2 . C6 . 120.6(3) yes
Fe2 . N2 . C10 . 118.9(3) yes
C6 . N2 . C10 . 120.4(3) yes
Fe2 . N3 . C11 . 114.4(3) yes
Fe2 . N3 . C15 . 127.8(3) yes
C11 . N3 . C15 . 117.8(3) yes
Fe2 2_766 N4 . C19 . 127.6(3) yes
Fe2 2_766 N4 . C23 . 114.6(3) yes
C19 . N4 . C23 . 117.8(4) yes
Fe2 2_766 N5 . C24 . 119.2(3) yes
Fe2 2_766 N5 . C28 . 119.6(3) yes
C24 . N5 . C28 . 120.9(3) yes
Fe2 2_766 N6 . C29 . 115.1(3) yes
Fe2 2_766 N6 . C33 . 127.4(3) yes
C29 . N6 . C33 . 117.5(3) yes
C8 . O1 . C16 . 118.7(3) yes
C26 . O2 . C34 . 118.2(3) yes
N1 . C1 . C2 . 122.5(4) yes
N1 . C1 . H11 . 118.765 no
C2 . C1 . H11 . 118.763 no
C1 . C2 . C3 . 119.8(4) yes
C1 . C2 . H21 . 120.103 no
C3 . C2 . H21 . 120.113 no
C2 . C3 . C4 . 118.2(4) yes
C2 . C3 . H31 . 120.895 no
C4 . C3 . H31 . 120.924 no
C3 . C4 . C5 . 119.9(4) yes
C3 . C4 . H41 . 120.086 no
C5 . C4 . H41 . 120.046 no
C4 . C5 . N1 . 122.1(4) yes
C4 . C5 . C6 . 125.0(4) yes
N1 . C5 . C6 . 112.9(3) yes
C5 . C6 . N2 . 110.9(3) yes
C5 . C6 . C7 . 126.9(4) yes
N2 . C6 . C7 . 122.1(4) yes
C6 . C7 . C8 . 117.9(4) yes
C6 . C7 . H71 . 121.048 no
C8 . C7 . H71 . 121.073 no
C7 . C8 . O1 . 124.7(4) yes
C7 . C8 . C9 . 119.8(3) yes
O1 . C8 . C9 . 115.5(3) yes
C8 . C9 . C10 . 119.0(4) yes
C8 . C9 . H91 . 120.485 no
C10 . C9 . H91 . 120.473 no
C9 . C10 . N2 . 120.7(4) yes
C9 . C10 . C11 . 127.2(4) yes
N2 . C10 . C11 . 112.1(3) yes
C10 . C11 . N3 . 113.1(3) yes
C10 . C11 . C12 . 125.5(4) yes
N3 . C11 . C12 . 121.3(4) yes
C11 . C12 . C13 . 120.1(4) yes
C11 . C12 . H121 . 119.940 no
C13 . C12 . H121 . 119.965 no
C12 . C13 . C14 . 118.6(4) yes
C12 . C13 . H131 . 120.733 no
C14 . C13 . H131 . 120.669 no
C13 . C14 . C15 . 118.8(4) yes
C13 . C14 . H141 . 120.633 no
C15 . C14 . H141 . 120.591 no
C14 . C15 . N3 . 123.3(4) yes
C14 . C15 . H151 . 118.306 no
N3 . C15 . H151 . 118.358 no
O1 . C16 . C17 . 112.9(3) yes
O1 . C16 . H161 . 108.603 no
C17 . C16 . H161 . 108.605 no
O1 . C16 . H162 . 108.593 no
C17 . C16 . H162 . 108.613 no
H161 . C16 . H162 . 109.461 no
C16 . C17 . C18 . 174.0(5) yes
C17 . C18 . Pt1 . 174.2(4) yes
N4 . C19 . C20 . 122.8(4) yes
N4 . C19 . H191 . 118.591 no
C20 . C19 . H191 . 118.590 no
C19 . C20 . C21 . 119.1(4) yes
C19 . C20 . H201 . 120.419 no
C21 . C20 . H201 . 120.438 no
C20 . C21 . C22 . 118.9(4) yes
C20 . C21 . H211 . 120.554 no
C22 . C21 . H211 . 120.553 no
C21 . C22 . C23 . 119.3(4) yes
C21 . C22 . H221 . 120.361 no
C23 . C22 . H221 . 120.291 no
C22 . C23 . N4 . 122.0(4) yes
C22 . C23 . C24 . 124.5(4) yes
N4 . C23 . C24 . 113.5(4) yes
C23 . C24 . N5 . 111.4(3) yes
C23 . C24 . C25 . 127.9(4) yes
N5 . C24 . C25 . 120.7(4) yes
C24 . C25 . C26 . 118.4(4) yes
C24 . C25 . H251 . 120.781 no
C26 . C25 . H251 . 120.811 no
C25 . C26 . O2 . 114.3(4) yes
C25 . C26 . C27 . 121.2(4) yes
O2 . C26 . C27 . 124.5(4) yes
C26 . C27 . C28 . 116.7(4) yes
C26 . C27 . H271 . 121.666 no
C28 . C27 . H271 . 121.665 no
C27 . C28 . N5 . 122.1(4) yes
C27 . C28 . C29 . 126.5(4) yes
N5 . C28 . C29 . 111.3(3) yes
C28 . C29 . N6 . 113.0(3) yes
C28 . C29 . C30 . 124.6(4) yes
N6 . C29 . C30 . 122.4(4) yes
C29 . C30 . C31 . 119.2(4) yes
C29 . C30 . H301 . 120.407 no
C31 . C30 . H301 . 120.430 no
C30 . C31 . C32 . 118.7(4) yes
C30 . C31 . H311 . 120.602 no
C32 . C31 . H311 . 120.709 no
C31 . C32 . C33 . 119.4(4) yes
C31 . C32 . H321 . 120.289 no
C33 . C32 . H321 . 120.272 no
C32 . C33 . N6 . 122.8(4) yes
C32 . C33 . H331 . 118.609 no
N6 . C33 . H331 . 118.596 no
O2 . C34 . C35 . 114.3(4) yes
O2 . C34 . H341 . 108.254 no
C35 . C34 . H341 . 108.227 no
O2 . C34 . H342 . 108.253 no
C35 . C34 . H342 . 108.217 no
H341 . C34 . H342 . 109.503 no
C34 . C35 . C36 . 177.0(5) yes
C35 . C36 . Pt1 . 176.7(4) yes
P1 . C37 . C38 . 111.7(4) yes
P1 . C37 . H371 . 108.932 no
C38 . C37 . H371 . 108.904 no
P1 . C37 . H372 . 108.946 no
C38 . C37 . H372 . 108.904 no
H371 . C37 . H372 . 109.442 no
C37 . C38 . H381 . 109.459 no
C37 . C38 . H382 . 109.440 no
H381 . C38 . H382 . 109.473 no
C37 . C38 . H383 . 109.452 no
H381 . C38 . H383 . 109.503 no
H382 . C38 . H383 . 109.500 no
P1 . C39 . C40 . 122.4(6) yes
P1 . C39 . C90 . 107.8(7) yes
P1 . C39 . H391 . 106.143 no
C40 . C39 . H391 . 106.118 no
P1 . C39 . H392 . 106.138 no
C40 . C39 . H392 . 106.160 no
H391 . C39 . H392 . 109.513 no
P1 . C39 . H891 . 109.893 no
C90 . C39 . H891 . 109.912 no
P1 . C39 . H892 . 109.858 no
C90 . C39 . H892 . 109.909 no
H391 . C39 . H892 . 105.714 no
H891 . C39 . H892 . 109.473 no
C39 . C40 . H401 . 109.484 no
C39 . C40 . H402 . 109.503 no
H401 . C40 . H402 . 109.534 no
C39 . C40 . H403 . 109.435 no
H892 . C40 . H403 . 108.147 no
H401 . C40 . H403 . 109.438 no
H402 . C40 . H403 . 109.432 no
C39 . C90 . H901 . 109.421 no
H392 . C90 . H901 . 110.973 no
C39 . C90 . H902 . 109.469 no
H901 . C90 . H902 . 109.524 no
C39 . C90 . H903 . 109.442 no
H901 . C90 . H903 . 109.452 no
H902 . C90 . H903 . 109.520 no
P1 . C41 . C42 . 112.9(4) yes
P1 . C41 . H411 . 108.606 no
C42 . C41 . H411 . 108.592 no
P1 . C41 . H412 . 108.633 no
C42 . C41 . H412 . 108.621 no
H411 . C41 . H412 . 109.475 no
C41 . C42 . H421 . 109.463 no
C41 . C42 . H422 . 109.482 no
H421 . C42 . H422 . 109.464 no
C41 . C42 . H423 . 109.466 no
H421 . C42 . H423 . 109.470 no
H422 . C42 . H423 . 109.483 no
P2 . C43 . C44 . 112.9(4) yes
P2 . C43 . H431 . 108.603 no
C44 . C43 . H431 . 108.607 no
P2 . C43 . H432 . 108.625 no
C44 . C43 . H432 . 108.626 no
H431 . C43 . H432 . 109.477 no
C43 . C44 . H441 . 109.474 no
C43 . C44 . H442 . 109.495 no
H441 . C44 . H442 . 109.446 no
C43 . C44 . H443 . 109.487 no
H441 . C44 . H443 . 109.457 no
H442 . C44 . H443 . 109.467 no
P2 . C45 . C46 . 112.0(4) yes
P2 . C45 . H451 . 108.826 no
C46 . C45 . H451 . 108.855 no
P2 . C45 . H452 . 108.795 no
C46 . C45 . H452 . 108.832 no
H451 . C45 . H452 . 109.495 no
C45 . C46 . H461 . 109.412 no
C45 . C46 . H462 . 109.476 no
H461 . C46 . H462 . 109.476 no
C45 . C46 . H463 . 109.482 no
H461 . C46 . H463 . 109.453 no
H462 . C46 . H463 . 109.529 no
P2 . C47 . C48 . 114.5(6) yes
P2 . C47 . H471 . 108.185 no
C48 . C47 . H471 . 108.256 no
P2 . C47 . H472 . 108.194 no
C48 . C47 . H472 . 108.183 no
H471 . C47 . H472 . 109.465 no
C47 . C48 . H481 . 109.363 no
C47 . C48 . H482 . 109.408 no
H481 . C48 . H482 . 109.379 no
C47 . C48 . H483 . 109.527 no
H481 . C48 . H483 . 109.547 no
H482 . C48 . H483 . 109.603 no
F21 . P3 . F22 . 176.4(3) yes
F21 . P3 . F23 . 88.1(2) yes
F22 . P3 . F23 . 90.9(2) yes
F21 . P3 . F24 . 90.6(2) yes
F22 . P3 . F24 . 90.4(2) yes
F23 . P3 . F24 . 178.6(2) yes
F21 . P3 . F25 . 93.7(3) yes
F22 . P3 . F25 . 89.7(3) yes
F23 . P3 . F25 . 89.0(2) yes
F24 . P3 . F25 . 90.4(2) yes
F21 . P3 . F26 . 88.6(2) yes
F22 . P3 . F26 . 87.9(3) yes
F23 . P3 . F26 . 89.81(19) yes
F24 . P3 . F26 . 90.77(19) yes
F25 . P3 . F26 . 177.3(3) yes
F1 . P4 . F2 . 172.5(4) yes
F1 . P4 . F3 . 89.7(3) yes
F2 . P4 . F3 . 89.5(4) yes
F1 . P4 . F4 . 90.3(3) yes
F2 . P4 . F4 . 90.5(4) yes
F3 . P4 . F4 . 180.0(5) yes
F1 . P4 . F5 . 83.3(3) yes
F2 . P4 . F5 . 89.2(4) yes
F3 . P4 . F5 . 90.4(4) yes
F4 . P4 . F5 . 89.6(3) yes
F1 . P4 . F6 . 95.7(4) yes
F2 . P4 . F6 . 91.8(4) yes
F3 . P4 . F6 . 89.6(3) yes
F4 . P4 . F6 . 90.3(4) yes
F5 . P4 . F6 . 179.0(5) yes
F1 . P5 . F12 . 174.1(5) yes
F1 . P5 . F13 . 90.2(4) yes
F1 . P5 . F14 . 88.4(3) yes
F1 . P5 . F15 . 93.6(4) yes
F1 . P5 . F16 . 86.0(4) yes
F12 . P5 . F13 . 90.2(4) yes
F12 . P5 . F14 . 91.2(4) yes
F13 . P5 . F14 . 178.5(4) yes
F12 . P5 . F15 . 92.3(4) yes
F13 . P5 . F15 . 89.2(4) yes
F14 . P5 . F15 . 90.4(4) yes
F12 . P5 . F16 . 88.1(4) yes
F13 . P5 . F16 . 89.4(4) yes
F14 . P5 . F16 . 91.0(4) yes
F15 . P5 . F16 . 178.5(4) yes
N7 . C49 . C50 . 177.7(11) yes
C49 . C50 . H501 . 109.643 no
C49 . C50 . H502 . 109.603 no
H501 . C50 . H502 . 109.559 no
C49 . C50 . H503 . 109.393 no
H501 . C50 . H503 . 109.342 no
H502 . C50 . H503 . 109.286 no
N8 . C51 . C52 . 175(2) yes
C51 . C52 . H521 . 109.438 no
C51 . C52 . H522 . 109.159 no
H521 . C52 . H522 . 109.302 no
C51 . C52 . H523 . 109.546 no
H521 . C52 . H523 . 109.797 no
H522 . C52 . H523 . 109.582 no
N9 . C53 . C54 . 163(3) yes
C53 . C54 . H541 . 109.688 no
C53 . C54 . H542 . 110.038 no
H541 . C54 . H542 . 109.091 no
C53 . C54 . H543 . 109.858 no
H541 . C54 . H543 . 108.956 no
H542 . C54 . H543 . 109.186 no
N10 . C55 . C56 . 159(3) yes
C55 . C56 . H561 . 109.271 no
C55 . C56 . H562 . 109.430 no
H561 . C56 . H562 . 109.408 no
C55 . C56 . H563 . 109.661 no
H561 . C56 . H563 . 109.489 no
H562 . C56 . H563 . 109.568 no
C61 . C60 . H601 . 109.623 no
C61 . C60 . H602 . 109.500 no
C61 . C60 . H603 . 109.551 no
H601 . C60 . H603 . 109.491 no
H602 . C60 . H603 . 109.254 no
C60 . C61 . C62 . 120.6(8) yes
C60 . C61 . C66 . 120.3(8) yes
C62 . C61 . C66 . 119.2(6) yes
C61 . C62 . C63 . 119.7(7) yes
C61 . C62 . H621 . 120.181 no
C63 . C62 . H621 . 120.097 no
C62 . C63 . C64 . 120.4(7) yes
C62 . C63 . H631 . 119.839 no
C64 . C63 . H631 . 119.780 no
C63 . C64 . C65 . 119.8(7) yes
C63 . C64 . H641 . 120.164 no
C65 . C64 . H641 . 120.085 no
C64 . C65 . C66 . 119.3(7) yes
C64 . C65 . H651 . 120.421 no
C66 . C65 . H651 . 120.309 no
C61 . C66 . C65 . 121.7(7) yes
C61 . C66 . H661 . 119.104 no
C65 . C66 . H661 . 119.209 no

loop_
_geom_bond_atom_site_label_1
_geom_bond_site_symmetry_1
_geom_bond_atom_site_label_2
_geom_bond_site_symmetry_2
_geom_bond_distance
_geom_bond_publ_flag
Pt1 . P1 . 2.3042(12) yes
Pt1 . P2 . 2.3068(12) yes
Pt1 . C18 . 2.003(5) yes
Pt1 . C36 . 1.992(5) yes
Fe2 . N6 2_766 1.971(3) yes
Fe2 . N4 2_766 1.965(3) yes
Fe2 . N5 2_766 1.892(3) yes
Fe2 . N1 . 1.975(3) yes
Fe2 . N2 . 1.888(3) yes
Fe2 . N3 . 1.981(3) yes
P1 . C37 . 1.815(5) yes
P1 . C39 . 1.831(6) yes
P1 . C41 . 1.822(5) yes
P2 . C43 . 1.827(5) yes
P2 . C45 . 1.830(5) yes
P2 . C47 . 1.825(6) yes
N1 . C1 . 1.351(5) yes
N1 . C5 . 1.369(5) yes
N2 . C6 . 1.340(5) yes
N2 . C10 . 1.358(5) yes
N3 . C11 . 1.377(5) yes
N3 . C15 . 1.340(5) yes
N4 . C19 . 1.348(5) yes
N4 . C23 . 1.368(5) yes
N5 . C24 . 1.347(5) yes
N5 . C28 . 1.340(5) yes
N6 . C29 . 1.359(5) yes
N6 . C33 . 1.350(5) yes
O1 . C8 . 1.349(4) yes
O1 . C16 . 1.446(5) yes
O2 . C26 . 1.358(4) yes
O2 . C34 . 1.455(6) yes
C1 . C2 . 1.380(6) yes
C1 . H11 . 1.000 no
C2 . C3 . 1.378(6) yes
C2 . H21 . 1.000 no
C3 . C4 . 1.394(6) yes
C3 . H31 . 1.000 no
C4 . C5 . 1.369(5) yes
C4 . H41 . 1.000 no
C5 . C6 . 1.484(5) yes
C6 . C7 . 1.377(5) yes
C7 . C8 . 1.402(5) yes
C7 . H71 . 1.000 no
C8 . C9 . 1.394(6) yes
C9 . C10 . 1.375(5) yes
C9 . H91 . 1.000 no
C10 . C11 . 1.470(6) yes
C11 . C12 . 1.378(6) yes
C12 . C13 . 1.382(6) yes
C12 . H121 . 1.000 no
C13 . C14 . 1.394(6) yes
C13 . H131 . 1.000 no
C14 . C15 . 1.378(6) yes
C14 . H141 . 1.000 no
C15 . H151 . 1.000 no
C16 . C17 . 1.465(6) yes
C16 . H161 . 1.000 no
C16 . H162 . 1.000 no
C17 . C18 . 1.204(6) yes
C19 . C20 . 1.380(6) yes
C19 . H191 . 1.000 no
C20 . C21 . 1.390(6) yes
C20 . H201 . 1.000 no
C21 . C22 . 1.384(6) yes
C21 . H211 . 1.000 no
C22 . C23 . 1.385(6) yes
C22 . H221 . 1.000 no
C23 . C24 . 1.465(6) yes
C24 . C25 . 1.383(5) yes
C25 . C26 . 1.392(6) yes
C25 . H251 . 1.000 no
C26 . C27 . 1.394(6) yes
C27 . C28 . 1.393(5) yes
C27 . H271 . 1.000 no
C28 . C29 . 1.488(6) yes
C29 . C30 . 1.379(6) yes
C30 . C31 . 1.380(6) yes
C30 . H301 . 1.000 no
C31 . C32 . 1.387(6) yes
C31 . H311 . 1.000 no
C32 . C33 . 1.367(6) yes
C32 . H321 . 1.000 no
C33 . H331 . 1.000 no
C34 . C35 . 1.469(7) yes
C34 . H341 . 1.000 no
C34 . H342 . 1.000 no
C35 . C36 . 1.200(6) yes
C37 . C38 . 1.566(9) yes
C37 . H371 . 1.000 no
C37 . H372 . 1.000 no
C38 . H381 . 1.000 no
C38 . H382 . 1.000 no
C38 . H383 . 1.000 no
C39 . C40 . 1.512(7) yes
C39 . C90 . 1.536(9) yes
C39 . H391 . 1.000 no
C39 . H392 . 1.000 no
C39 . H891 . 1.000 no
C39 . H892 . 1.000 no
C40 . H401 . 1.000 no
C40 . H402 . 1.000 no
C40 . H403 . 1.001 no
C90 . H901 . 1.000 no
C90 . H902 . 0.999 no
C90 . H903 . 1.000 no
C41 . C42 . 1.520(7) yes
C41 . H411 . 1.000 no
C41 . H412 . 1.000 no
C42 . H421 . 1.000 no
C42 . H422 . 1.000 no
C42 . H423 . 1.000 no
C43 . C44 . 1.537(7) yes
C43 . H431 . 1.000 no
C43 . H432 . 1.000 no
C44 . H441 . 1.000 no
C44 . H442 . 1.000 no
C44 . H443 . 1.000 no
C45 . C46 . 1.525(8) yes
C45 . H451 . 1.000 no
C45 . H452 . 1.000 no
C46 . H461 . 1.000 no
C46 . H462 . 1.000 no
C46 . H463 . 1.000 no
C47 . C48 . 1.531(9) yes
C47 . H471 . 1.000 no
C47 . H472 . 1.000 no
C48 . H481 . 1.001 no
C48 . H482 . 1.000 no
C48 . H483 . 0.998 no
P3 . F21 . 1.569(4) yes
P3 . F22 . 1.566(4) yes
P3 . F23 . 1.586(3) yes
P3 . F24 . 1.585(3) yes
P3 . F25 . 1.548(4) yes
P3 . F26 . 1.599(4) yes
F1 . P4 . 1.545(4) yes
F1 . P5 . 1.522(4) yes
P4 . F2 . 1.543(6) yes
P4 . F3 . 1.577(6) yes
P4 . F4 . 1.576(5) yes
P4 . F5 . 1.587(5) yes
P4 . F6 . 1.560(6) yes
P5 . F12 . 1.535(6) yes
P5 . F13 . 1.590(6) yes
P5 . F14 . 1.569(5) yes
P5 . F15 . 1.559(6) yes
P5 . F16 . 1.572(6) yes
N7 . C49 . 1.168(7) yes
C49 . C50 . 1.478(8) yes
C50 . H501 . 0.999 no
C50 . H502 . 1.000 no
C50 . H503 . 1.003 no
N8 . C51 . 1.197(9) yes
C51 . C52 . 1.498(10) yes
C52 . H521 . 1.000 no
C52 . H522 . 1.002 no
C52 . H523 . 0.996 no
N9 . C53 . 1.192(10) yes
C53 . C54 . 1.501(10) yes
C54 . H541 . 1.004 no
C54 . H542 . 1.001 no
C54 . H543 . 1.003 no
N10 . C55 . 1.176(10) yes
C55 . C56 . 1.494(10) yes
C56 . H561 . 1.001 no
C56 . H562 . 1.000 no
C56 . H563 . 0.999 no
C60 . C61 . 1.44(2) yes
C60 . H601 . 0.999 no
C60 . H602 . 1.002 no
C60 . H603 . 1.001 no
C61 . C62 . 1.373(9) yes
C61 . C66 . 1.389(9) yes
C62 . C63 . 1.403(10) yes
C62 . H621 . 1.001 no
C63 . C64 . 1.393(10) yes
C63 . H631 . 1.000 no
C64 . C65 . 1.377(10) yes
C64 . H641 . 1.000 no
C65 . C66 . 1.386(9) yes
C65 . H651 . 1.000 no
C66 . H661 . 1.000 no
